data_1562622
loop_
_publ_author_name
'Chen, Xiao-Xian'
'Zhang, X. Y.'
'Liu, De-Xuan'
'Huang, Rui-Kang'
'Wang, Sha-Sha'
'Xiong, Li-Qun'
'Zhang, Wei-Xiong'
'Chen, Xiao-Ming'

_publ_section_title
;
 Room-temperature ferroelectric and ferroelastic orders coexisting in a
 new tetrafluoroborate-based perovskite
;
_journal_name_full 'Chemical Science'
_journal_paper_doi 10.1039/D1SC01345A
_journal_year 2021
_chemical_formula_moiety '0.25(B12 F48 K4), C5 H14 N2'
_chemical_formula_sum 'C5 H14 B3 F12 K N2'
_chemical_formula_weight 401.71
_space_group_crystal_system orthorhombic
_space_group_IT_number 57
_space_group_name_Hall '-P 2c 2b'
_space_group_name_H-M_alt 'P b c m'
_atom_sites_solution_hydrogens geom
_audit_creation_date 2020-02-22
_audit_creation_method
;
Olex2 1.2
(compiled 2018.05.29 svn.r3508 for OlexSys, GUI svn.r5506)
;
_audit_update_record
;
2020-03-04 deposited with the CCDC.	2021-05-17 downloaded from the CCDC.
;
_cell_angle_alpha 90
_cell_angle_beta 90
_cell_angle_gamma 90
_cell_formula_units_Z 4
_cell_length_a 10.5005(4)
_cell_length_b 9.7685(4)
_cell_length_c 14.0216(5)
_cell_measurement_reflns_used 4371
_cell_measurement_temperature 338(2)
_cell_measurement_theta_max 28.39
_cell_measurement_theta_min 3.49
_cell_volume 1438.25(10)
_computing_cell_refinement 'SAINT v8.37A (Bruker, 2015)'
_computing_data_reduction 'SAINT v8.37A (Bruker, 2015)'
_computing_molecular_graphics 'Olex2 (Dolomanov et al., 2009)'
_computing_publication_material 'Olex2 (Dolomanov et al., 2009)'
_computing_structure_refinement 'ShelXL (Sheldrick, 2015)'
_computing_structure_solution 'ShelXT (Sheldrick, 2015)'
_diffrn_ambient_temperature 338
_diffrn_measured_fraction_theta_full 0.982
_diffrn_measured_fraction_theta_max 0.984
_diffrn_measurement_device_type 'CCD area detector'
_diffrn_measurement_method 'phi and omega scans'
_diffrn_radiation_monochromator graphite
_diffrn_radiation_type synchrotron
_diffrn_radiation_wavelength 0.77487
_diffrn_reflns_av_R_equivalents 0.0444
_diffrn_reflns_av_unetI/netI 0.0308
_diffrn_reflns_Laue_measured_fraction_full 0.982
_diffrn_reflns_Laue_measured_fraction_max 0.984
_diffrn_reflns_limit_h_max 13
_diffrn_reflns_limit_h_min -13
_diffrn_reflns_limit_k_max 12
_diffrn_reflns_limit_k_min -12
_diffrn_reflns_limit_l_max 17
_diffrn_reflns_limit_l_min -17
_diffrn_reflns_number 12852
_diffrn_reflns_point_group_measured_fraction_full 0.982
_diffrn_reflns_point_group_measured_fraction_max 0.984
_diffrn_reflns_theta_full 27.705
_diffrn_reflns_theta_max 28.999
_diffrn_reflns_theta_min 2.115
_exptl_absorpt_coefficient_mu 0.635
_exptl_absorpt_correction_T_max 0.7463
_exptl_absorpt_correction_T_min 0.3586
_exptl_absorpt_correction_type none
_exptl_crystal_colour colorless
_exptl_crystal_density_diffrn 1.855
_exptl_crystal_description block
_exptl_crystal_F_000 800
_exptl_crystal_size_max 0.04
_exptl_crystal_size_mid 0.03
_exptl_crystal_size_min 0.02
_refine_diff_density_max 0.334
_refine_diff_density_min -0.305
_refine_diff_density_rms 0.062
_refine_ls_extinction_method none
_refine_ls_goodness_of_fit_ref 1.088
_refine_ls_hydrogen_treatment constr
_refine_ls_matrix_type full
_refine_ls_number_parameters 199
_refine_ls_number_reflns 1515
_refine_ls_number_restraints 165
_refine_ls_restrained_S_all 1.162
_refine_ls_R_factor_all 0.0769
_refine_ls_R_factor_gt 0.0678
_refine_ls_shift/su_max 0.000
_refine_ls_shift/su_mean 0.000
_refine_ls_structure_factor_coef Fsqd
_refine_ls_weighting_details 'w=1/[\s^2^(Fo^2^)+(0.1700P)^2^+0.2800P] where P=(Fo^2^+2Fc^2^)/3'
_refine_ls_weighting_scheme calc
_refine_ls_wR_factor_gt 0.2200
_refine_ls_wR_factor_ref 0.2297
_reflns_Friedel_coverage 0.000
_reflns_number_gt 1204
_reflns_number_total 1515
_reflns_threshold_expression 'I > 2\s(I)'
_cod_data_source_file d1sc01345a3.cif
_cod_data_source_block 338K
_cod_database_code 1562622
_shelx_shelxl_version_number 2014/7
_shelx_space_group_comment
;
The symmetry employed for this shelxl refinement is uniquely defined
by the following loop, which should always be used as a source of
symmetry information in preference to the above space-group names.
They are only intended as comments.
;
_olex2_refinement_description
;
1. Fixed Uiso
 At 1.2 times of:
  All C(H,H) groups, All N(H,H) groups
2. Restrained distances
 F33A-B3 = F34-B3 = F34A-B3 = F31A-B3 = F32A-B3 = F31-B3 = F32-B3 = F33-B3
 1.36 with sigma of 0.04
 N1-C1 = N1-C5 = N2-C3 = N2-C2
 1.49 with sigma of 0.02
 C2-C1 = C4-C3 = C5-C4
 1.53 with sigma of 0.02
 F33A-F31A \\sim F33A-F34A \\sim F31A-F34A \\sim F33A-F32A \\sim F31A-F32A
\\sim F34A-F32A \\sim F32-
 F31 \\sim F32-F34 \\sim F31-F34 \\sim F32-F33 \\sim F31-F33 \\sim F34-F33
 with sigma of 0.04
3. Uiso/Uaniso restraints and constraints
F31 \\sim F31A \\sim F32 \\sim F32A \\sim F33 \\sim F33A \\sim F34 \\sim F34A:
within 2A with sigma of 0.01 and sigma for terminal atoms of 0.02
N1 \\sim N2 \\sim C1 \\sim C2 \\sim C3 \\sim C4 \\sim C5: within 2A with sigma
of 0.04 and sigma for terminal atoms of 0.08
4. Others
 Sof(F31A)=Sof(F32A)=Sof(F33A)=Sof(F34A)=0.5*(1-FVAR(2))
 Sof(F31)=Sof(F32)=Sof(F33)=Sof(F34)=0.5*FVAR(2)
 Fixed Sof: N1(0.5) H1A(0.5) H1B(0.5) N2(0.5) H2A(0.5) H2B(0.5) C1(0.5)
 H1C(0.5) H1D(0.5) C2(0.5) H2C(0.5) H2D(0.5) C3(0.5) H3A(0.5) H3B(0.5) C4(0.5)
 H4A(0.5) H4B(0.5) C5(0.5) H5A(0.5) H5B(0.5)
5.a Secondary CH2 refined with riding coordinates:
 N1(H1A,H1B), N2(H2A,H2B), C1(H1C,H1D), C2(H2C,H2D), C3(H3A,H3B), C4(H4A,H4B),
 C5(H5A,H5B)
;
_olex2_submission_special_instructions 'No special instructions were received'

loop_
_space_group_symop_operation_xyz
'x, y, z'
'-x, -y, z+1/2'
'-x, y+1/2, -z+1/2'
'x, -y+1/2, -z'
'-x, -y, -z'
'x, y, -z-1/2'
'x, -y-1/2, z-1/2'
'-x, y-1/2, z'

loop_
_atom_site_label
_atom_site_type_symbol
_atom_site_fract_x
_atom_site_fract_y
_atom_site_fract_z
_atom_site_U_iso_or_equiv
_atom_site_adp_type
_atom_site_occupancy
_atom_site_site_symmetry_order
_atom_site_calc_flag
_atom_site_refinement_flags_posn
_atom_site_refinement_flags_adp
_atom_site_refinement_flags_occupancy
_atom_site_disorder_assembly
_atom_site_disorder_group
K1 K 0.24593(6) 0.71263(8) 0.2500 0.0493(4) Uani 1 2 d S T P A .
F11 F 0.1110(3) 0.9721(3) 0.2500 0.0842(9) Uani 1 2 d S T P A .
F12 F -0.0340(4) 0.8089(3) 0.2500 0.1180(14) Uani 1 2 d S T P A .
F13 F -0.0727(2) 1.0057(2) 0.32880(17) 0.1034(9) Uani 1 1 d . . . . .
F21 F 0.1714(2) 0.8168(3) 0.43543(18) 0.1263(13) Uani 1 1 d . . . . .
F22 F 0.3222(2) 0.8373(3) 0.55169(18) 0.1103(9) Uani 1 1 d . . . . .
F31 F 0.3621(10) 0.4347(16) 0.248(2) 0.136(4) Uani 0.296(13) 1 d D U . A -1
F31A F 0.3771(19) 0.381(3) 0.2250(18) 0.142(7) Uani 0.204(13) 1 d D U . A -2
F32 F 0.5101(16) 0.5878(11) 0.249(2) 0.132(4) Uani 0.296(13) 1 d D U . A -1
F32A F 0.4650(19) 0.5827(18) 0.248(3) 0.131(4) Uani 0.204(13) 1 d D U . A -2
F33 F 0.552(3) 0.392(3) 0.175(2) 0.134(7) Uani 0.296(13) 1 d D U . A -1
F33A F 0.5912(18) 0.409(3) 0.2130(18) 0.121(6) Uani 0.204(13) 1 d D U . A -2
F34 F 0.542(3) 0.3884(17) 0.3299(18) 0.092(5) Uani 0.296(13) 1 d D U . A -1
F34A F 0.492(2) 0.413(3) 0.3523(13) 0.116(6) Uani 0.204(13) 1 d D U . A -2
B1 B -0.0179(5) 0.9472(5) 0.2500 0.0618(12) Uani 1 2 d S T P . .
B2 B 0.2463(4) 0.7500 0.5000 0.0762(16) Uani 1 2 d S T P A .
B3 B 0.4860(6) 0.4484(6) 0.2500 0.0777(16) Uani 1 2 d DS T P . .
N1 N 0.8653(13) 0.8422(17) 0.5339(12) 0.147(6) Uani 0.5 1 d D U . B -1
H1A H 0.9313 0.8671 0.5697 0.176 Uiso 0.5 1 calc R . . B -1
H1B H 0.8553 0.9048 0.4884 0.176 Uiso 0.5 1 calc R . . B -1
N2 N 0.6826(12) 0.662(2) 0.4192(14) 0.191(9) Uani 0.5 1 d D U . B -1
H2A H 0.6525 0.6920 0.3638 0.230 Uiso 0.5 1 calc R . . B -1
H2B H 0.6653 0.5726 0.4204 0.230 Uiso 0.5 1 calc R . . B -1
C1 C 0.8924(9) 0.7071(15) 0.4893(12) 0.108(6) Uani 0.5 1 d D U . B -1
H1C H 0.9813 0.7062 0.4704 0.130 Uiso 0.5 1 calc R . . B -1
H1D H 0.8820 0.6373 0.5379 0.130 Uiso 0.5 1 calc R . . B -1
C2 C 0.8179(12) 0.668(2) 0.4085(14) 0.151(7) Uani 0.5 1 d D U . B -1
H2C H 0.8469 0.5784 0.3879 0.182 Uiso 0.5 1 calc R . . B -1
H2D H 0.8365 0.7316 0.3573 0.182 Uiso 0.5 1 calc R . . B -1
C3 C 0.6022(9) 0.7166(8) 0.4855(11) 0.113(6) Uani 0.5 1 d D U . B -1
H3A H 0.5933 0.6506 0.5368 0.135 Uiso 0.5 1 calc R . . B -1
H3B H 0.5191 0.7262 0.4560 0.135 Uiso 0.5 1 calc R . . B -1
C4 C 0.6358(14) 0.8510(14) 0.5292(13) 0.120(5) Uani 0.5 1 d D U . B -1
H4A H 0.5644 0.8843 0.5664 0.144 Uiso 0.5 1 calc R . . B -1
H4B H 0.6532 0.9170 0.4793 0.144 Uiso 0.5 1 calc R . . B -1
C5 C 0.7512(8) 0.8373(19) 0.5927(11) 0.099(4) Uani 0.5 1 d D U . B -1
H5A H 0.7527 0.9113 0.6388 0.119 Uiso 0.5 1 calc R . . B -1
H5B H 0.7478 0.7513 0.6271 0.119 Uiso 0.5 1 calc R . . B -1

loop_
_atom_site_aniso_label
_atom_site_aniso_U_11
_atom_site_aniso_U_22
_atom_site_aniso_U_33
_atom_site_aniso_U_23
_atom_site_aniso_U_13
_atom_site_aniso_U_12
K1 0.0447(6) 0.0527(6) 0.0506(6) 0.000 0.000 -0.0013(3)
F11 0.0622(16) 0.101(2) 0.0893(19) 0.000 0.000 0.0158(14)
F12 0.128(3) 0.0552(16) 0.171(4) 0.000 0.000 0.0020(15)
F13 0.0898(16) 0.1111(17) 0.1092(18) -0.0115(13) 0.0274(12) 0.0261(12)
F21 0.0892(16) 0.214(4) 0.0758(12) 0.0318(17) -0.0154(11) 0.0203(17)
F22 0.0911(17) 0.149(2) 0.0911(14) -0.0271(16) -0.0110(11) -0.0040(15)
F31 0.076(5) 0.133(7) 0.198(9) -0.037(11) -0.059(9) 0.038(4)
F31A 0.086(8) 0.148(12) 0.191(15) -0.034(12) -0.051(10) -0.002(8)
F32 0.116(9) 0.073(4) 0.208(7) -0.044(9) -0.057(12) 0.022(5)
F32A 0.098(8) 0.096(6) 0.200(7) -0.040(9) -0.055(11) 0.059(5)
F33 0.084(11) 0.150(12) 0.167(14) 0.002(12) -0.013(10) 0.015(10)
F33A 0.082(9) 0.131(9) 0.151(15) 0.011(9) 0.007(8) 0.057(8)
F34 0.089(11) 0.084(6) 0.104(9) 0.012(6) -0.035(9) 0.046(7)
F34A 0.106(13) 0.115(12) 0.128(11) 0.047(9) 0.009(9) 0.034(9)
B1 0.058(3) 0.054(2) 0.074(3) 0.000 0.000 0.0146(19)
B2 0.045(3) 0.145(5) 0.039(2) -0.002(3) 0.000 0.000
B3 0.060(3) 0.064(3) 0.109(5) 0.000 0.000 0.014(2)
N1 0.161(11) 0.160(13) 0.119(8) -0.063(8) 0.017(8) -0.100(10)
N2 0.19(2) 0.188(14) 0.192(19) -0.072(14) -0.027(15) -0.034(16)
C1 0.046(3) 0.131(15) 0.147(14) -0.017(13) 0.028(7) 0.024(4)
C2 0.183(19) 0.146(11) 0.125(12) -0.035(10) 0.022(14) -0.018(15)
C3 0.064(4) 0.082(13) 0.191(18) -0.010(12) -0.037(9) -0.029(5)
C4 0.103(9) 0.100(10) 0.157(11) -0.053(10) -0.018(8) 0.054(7)
C5 0.095(9) 0.113(9) 0.088(7) -0.056(7) -0.011(7) 0.001(8)

loop_
_atom_type_symbol
_atom_type_description
_atom_type_scat_dispersion_real
_atom_type_scat_dispersion_imag
_atom_type_scat_source
C C 0.0040 0.0020 'International Tables Vol C Tables 4.2.6.8 and 6.1.1.4'
H H 0.0000 0.0000 'International Tables Vol C Tables 4.2.6.8 and 6.1.1.4'
B B 0.0020 0.0010 'International Tables Vol C Tables 4.2.6.8 and 6.1.1.4'
F F 0.0220 0.0130 'International Tables Vol C Tables 4.2.6.8 and 6.1.1.4'
K K 0.2370 0.3140 'International Tables Vol C Tables 4.2.6.8 and 6.1.1.4'
N N 0.0080 0.0040 'International Tables Vol C Tables 4.2.6.8 and 6.1.1.4'

loop_
_geom_angle_atom_site_label_1
_geom_angle_atom_site_label_2
_geom_angle_atom_site_label_3
_geom_angle
_geom_angle_site_symmetry_1
_geom_angle_site_symmetry_3
_geom_angle_publ_flag
F11 K1 F12 43.06(8) . . ?
F11 K1 F13 107.38(7) . 8 ?
F11 K1 F13 107.38(7) . 3_545 ?
F11 K1 F22 106.16(5) . 7_575 ?
F11 K1 F22 106.16(5) . 4_566 ?
F11 K1 F31 175.0(3) . . ?
F11 K1 F32 142.9(2) . . ?
F11 K1 B2 84.84(3) . . ?
F12 K1 B2 88.25(6) . . ?
F13 K1 F12 67.64(7) 8 . ?
F13 K1 F12 67.64(7) 3_545 . ?
F13 K1 F13 44.23(9) 3_545 8 ?
F13 K1 F31 67.8(3) 3_545 . ?
F13 K1 F31 68.3(4) 8 . ?
F13 K1 F32 107.0(3) 8 . ?
F13 K1 F32 106.7(3) 3_545 . ?
F13 K1 B2 72.40(6) 8 . ?
F13 K1 B2 116.51(6) 3_545 . ?
F21 K1 F11 64.03(5) . . ?
F21 K1 F11 64.03(5) 6_556 . ?
F21 K1 F12 68.66(5) . . ?
F21 K1 F12 68.66(5) 6_556 . ?
F21 K1 F13 74.74(8) . 8 ?
F21 K1 F13 114.33(8) 6_556 8 ?
F21 K1 F13 114.33(8) . 3_545 ?
F21 K1 F13 74.74(8) 6_556 3_545 ?
F21 K1 F21 127.45(10) . 6_556 ?
F21 K1 F22 44.14(7) . 4_566 ?
F21 K1 F22 169.01(7) 6_556 4_566 ?
F21 K1 F22 44.14(7) 6_556 7_575 ?
F21 K1 F22 169.01(7) . 7_575 ?
F21 K1 F31 114.9(6) 6_556 . ?
F21 K1 F31 116.1(6) . . ?
F21 K1 F32 113.2(6) . . ?
F21 K1 F32 112.5(6) 6_556 . ?
F21 K1 B2 148.85(6) 6_556 . ?
F21 K1 B2 21.89(7) . . ?
F22 K1 F12 108.09(5) 4_566 . ?
F22 K1 F12 108.09(5) 7_575 . ?
F22 K1 F13 72.41(7) 4_566 8 ?
F22 K1 F13 72.41(7) 7_575 3_545 ?
F22 K1 F13 114.28(7) 4_566 3_545 ?
F22 K1 F13 114.28(7) 7_575 8 ?
F22 K1 F22 142.73(9) 4_566 7_575 ?
F22 K1 F31 75.3(6) 4_566 . ?
F22 K1 F31 74.2(6) 7_575 . ?
F22 K1 F32 71.1(6) 7_575 . ?
F22 K1 F32 71.9(6) 4_566 . ?
F22 K1 B2 22.25(7) 4_566 . ?
F22 K1 B2 163.62(8) 7_575 . ?
F31 K1 F12 131.9(3) . . ?
F31 K1 F32 42.1(3) . . ?
F31 K1 B2 96.0(6) . . ?
F32 K1 F12 174.0(2) . . ?
F32 K1 B2 92.7(6) . . ?
F32A K1 F11 148.1(5) . . ?
F32A K1 F12 168.8(5) . . ?
F32A K1 F13 101.9(6) . 3_545 ?
F32A K1 F13 102.3(6) . 8 ?
F32A K1 F21 114.4(10) . . ?
F32A K1 F21 113.5(10) . 6_556 ?
F32A K1 F22 71.9(10) . 4_566 ?
F32A K1 F22 70.9(10) . 7_575 ?
F32A K1 B2 93.3(10) . . ?
B1 F11 K1 109.0(3) . . ?
B1 F12 K1 100.6(3) . . ?
B1 F13 K1 104.12(19) . 3 ?
B2 F21 K1 105.76(17) . . ?
B2 F22 K1 103.79(16) . 7_576 ?
B3 F31 K1 108.3(9) . . ?
B3 F32 K1 103.2(9) . . ?
B3 F32A K1 128.4(13) . . ?
F11 B1 K1 122.5(3) . 3 ?
F12 B1 K1 130.2(3) . 3 ?
F12 B1 F11 107.3(4) . . ?
F12 B1 F13 111.2(3) . 6_556 ?
F12 B1 F13 111.2(3) . . ?
F13 B1 K1 53.75(17) . 3 ?
F13 B1 K1 53.75(17) 6_556 3 ?
F13 B1 F11 109.8(3) . . ?
F13 B1 F11 109.8(3) 6_556 . ?
F13 B1 F13 107.4(3) 6_556 . ?
K1 B2 K1 179.88(13) 7_576 . ?
F21 B2 K1 52.35(13) . . ?
F21 B2 K1 127.56(18) 4_566 . ?
F21 B2 K1 127.56(18) . 7_576 ?
F21 B2 K1 52.35(13) 4_566 7_576 ?
F21 B2 F21 109.7(4) 4_566 . ?
F21 B2 F22 112.8(2) . . ?
F21 B2 F22 106.3(2) . 4_566 ?
F21 B2 F22 106.3(2) 4_566 . ?
F21 B2 F22 112.8(2) 4_566 4_566 ?
F22 B2 K1 53.96(12) 4_566 . ?
F22 B2 K1 126.12(17) 4_566 7_576 ?
F22 B2 K1 53.96(12) . 7_576 ?
F22 B2 K1 126.13(17) . . ?
F22 B2 F22 109.1(4) . 4_566 ?
F31 B3 F32 106.4(7) . . ?
F31 B3 F33 116.5(15) . . ?
F31 B3 F34 113.4(16) . . ?
F31A B3 F34A 100.0(13) . . ?
F32 B3 F34 110.3(12) . . ?
F32A B3 F31A 109.6(11) . . ?
F32A B3 F34A 104.7(18) . . ?
F33 B3 F32 106.7(15) . . ?
F33 B3 F34 103.4(7) . . ?
F33A B3 F31A 118.2(12) . . ?
F33A B3 F32A 115.6(16) . . ?
F33A B3 F34A 106.6(10) . . ?
H1A N1 H1B 108.0 . . ?
C1 N1 H1A 109.3 . . ?
C1 N1 H1B 109.3 . . ?
C5 N1 H1A 109.3 . . ?
C5 N1 H1B 109.3 . . ?
C5 N1 C1 111.5(11) . . ?
H2A N2 H2B 105.6 . . ?
C2 N2 H2A 104.2 . . ?
C2 N2 H2B 104.2 . . ?
C3 N2 H2A 104.2 . . ?
C3 N2 H2B 104.2 . . ?
C3 N2 C2 132.0(15) . . ?
N1 C1 H1C 107.9 . . ?
N1 C1 H1D 107.9 . . ?
H1C C1 H1D 107.2 . . ?
C2 C1 N1 117.7(15) . . ?
C2 C1 H1C 107.9 . . ?
C2 C1 H1D 107.9 . . ?
N2 C2 H2C 107.8 . . ?
N2 C2 H2D 107.8 . . ?
C1 C2 N2 118.2(16) . . ?
C1 C2 H2C 107.8 . . ?
C1 C2 H2D 107.8 . . ?
H2C C2 H2D 107.1 . . ?
N2 C3 H3A 107.7 . . ?
N2 C3 H3B 107.7 . . ?
N2 C3 C4 118.6(15) . . ?
H3A C3 H3B 107.1 . . ?
C4 C3 H3A 107.7 . . ?
C4 C3 H3B 107.7 . . ?
C3 C4 H4A 109.5 . . ?
C3 C4 H4B 109.5 . . ?
C3 C4 C5 110.8(12) . . ?
H4A C4 H4B 108.1 . . ?
C5 C4 H4A 109.5 . . ?
C5 C4 H4B 109.5 . . ?
N1 C5 C4 108.9(14) . . ?
N1 C5 H5A 109.9 . . ?
N1 C5 H5B 109.9 . . ?
C4 C5 H5A 109.9 . . ?
C4 C5 H5B 109.9 . . ?
H5A C5 H5B 108.3 . . ?

loop_
_geom_bond_atom_site_label_1
_geom_bond_atom_site_label_2
_geom_bond_distance
_geom_bond_site_symmetry_2
_geom_bond_publ_flag
K1 F11 2.903(3) . ?
K1 F12 3.086(4) . ?
K1 F13 2.935(2) 3_545 ?
K1 F13 2.935(2) 8 ?
K1 F21 2.900(3) . ?
K1 F21 2.900(3) 6_556 ?
K1 F22 2.934(3) 4_566 ?
K1 F22 2.934(3) 7_575 ?
K1 F31 2.977(13) . ?
K1 F32 3.030(16) . ?
K1 F32A 2.628(16) . ?
K1 B2 3.52436(15) . ?
F11 B1 1.375(6) . ?
F12 B1 1.362(6) . ?
F13 K1 2.935(2) 3 ?
F13 B1 1.371(3) . ?
F21 B2 1.365(3) . ?
F22 K1 2.934(3) 7_576 ?
F22 B2 1.374(3) . ?
F31 B3 1.308(13) . ?
F31A B3 1.368(16) . ?
F32 B3 1.386(12) . ?
F32A B3 1.330(17) . ?
F33 B3 1.376(17) . ?
F33A B3 1.279(17) . ?
F34 B3 1.396(14) . ?
F34A B3 1.476(18) . ?
B1 K1 3.529(4) 3 ?
B1 F13 1.371(3) 6_556 ?
B2 K1 3.52436(14) 7_576 ?
B2 F21 1.365(3) 4_566 ?
B2 F22 1.374(3) 4_566 ?
N1 H1A 0.8900 . ?
N1 H1B 0.8900 . ?
N1 C1 1.488(13) . ?
N1 C5 1.455(14) . ?
N2 H2A 0.8900 . ?
N2 H2B 0.8900 . ?
N2 C2 1.430(16) . ?
N2 C3 1.365(15) . ?
C1 H1C 0.9700 . ?
C1 H1D 0.9700 . ?
C1 C2 1.429(16) . ?
C2 H2C 0.9700 . ?
C2 H2D 0.9700 . ?
C3 H3A 0.9700 . ?
C3 H3B 0.9700 . ?
C3 C4 1.491(15) . ?
C4 H4A 0.9700 . ?
C4 H4B 0.9700 . ?
C4 C5 1.509(14) . ?
C5 H5A 0.9700 . ?
C5 H5B 0.9700 . ?
